data_7124460
loop_
_publ_author_name
'Ghadwal, Rajendra S.'
'Sharma, Mahendra'
'Neumann, Beate'
'Stammler, Georg'
'Andrada, Diego M.'

_publ_section_title
;
 Electrophilic terminal arsinidene-iron(0) complexes with a
 two-coordinated arsenic atom
;
_journal_name_full 'Chemical Communications'
_journal_paper_doi 10.1039/C9CC08630G
_journal_year 2019
_chemical_formula_moiety 'C36 H45 As Cl2 N2, 0.5(C6 H6)'
_chemical_formula_sum 'C39 H48 As Cl2 N2'
_chemical_formula_weight 690.61
_space_group_crystal_system monoclinic
_space_group_IT_number 14
_space_group_name_Hall '-P 2ybc'
_space_group_name_H-M_alt 'P 1 21/c 1'
_atom_sites_solution_hydrogens geom
_atom_sites_solution_primary dual
_audit_creation_date 2018-11-15
_audit_creation_method
;
Olex2 1.2-alpha
(compiled 2018.07.26 svn.r3523 for OlexSys, GUI svn.r5532)
;
_audit_update_record
;
2019-07-12 deposited with the CCDC.	2019-11-10 downloaded from the CCDC.
;
_cell_angle_alpha 90
_cell_angle_beta 105.448(2)
_cell_angle_gamma 90
_cell_formula_units_Z 4
_cell_length_a 22.4516(5)
_cell_length_b 9.0396(2)
_cell_length_c 17.9260(4)
_cell_measurement_reflns_used 11609
_cell_measurement_temperature 100.00(11)
_cell_measurement_theta_max 30.4010
_cell_measurement_theta_min 2.2910
_cell_volume 3506.71(14)
_computing_cell_refinement 'CrysAlisPro 1.171.39.46 (Rigaku OD, 2018)'
_computing_data_collection 'CrysAlisPro 1.171.39.46 (Rigaku OD, 2018)'
_computing_data_reduction 'CrysAlisPro 1.171.39.46 (Rigaku OD, 2018)'
_computing_molecular_graphics 'Olex2 (Dolomanov et al., 2009)'
_computing_publication_material 'Olex2 (Dolomanov et al., 2009)'
_computing_structure_refinement 'ShelXL (Sheldrick, 2015)'
_computing_structure_solution 'ShelXT (Sheldrick, 2015)'
_diffrn_ambient_environment N~2~
_diffrn_ambient_temperature 100.00(11)
_diffrn_detector 'CCD plate'
_diffrn_detector_area_resol_mean 8.0951
_diffrn_detector_type Eos
_diffrn_measured_fraction_theta_full 1.000
_diffrn_measured_fraction_theta_max 0.927
_diffrn_measurement_details
;
List of Runs (angles in degrees, time in seconds):

  # Type    Start    End  Width  t~exp~   \w     \q     \k     \f   Frames
#--------------------------------------------------------------------------
  1  \w    -13.00  97.00   1.00    7.26    --   24.78  19.00-180.00  110
  2  \w    -44.00  43.00   1.00    7.26    --   24.78 -57.00   0.00   87
  3  \w      6.00  93.00   1.00    7.26    --   24.78  57.00-120.00   87
  4  \w    -44.00  53.00   1.00    7.26    --   24.78 -77.00-180.00   97
  5  \w     -4.00  94.00   1.00    7.26    --   24.78  77.00 120.00   98
  6  \w    -20.00  65.00   1.00    7.26    --   24.78 -99.00 -60.00   85
  7  \w     -4.00  26.00   1.00    7.26    --   24.78  77.00 -60.00   30
;
_diffrn_measurement_device 'four-circle diffractometer'
_diffrn_measurement_device_type 'SuperNova, Single source at offset/far, Eos'
_diffrn_measurement_method '\w scans'
_diffrn_orient_matrix_type 'CrysAlisPro convention (1999,Acta A55,543-557)'
_diffrn_orient_matrix_UB_11 0.0290165000
_diffrn_orient_matrix_UB_12 0.0052780000
_diffrn_orient_matrix_UB_13 -0.0085285000
_diffrn_orient_matrix_UB_21 -0.0139200000
_diffrn_orient_matrix_UB_22 0.0408154000
_diffrn_orient_matrix_UB_23 -0.0339640000
_diffrn_orient_matrix_UB_31 0.0062112000
_diffrn_orient_matrix_UB_32 0.0667995000
_diffrn_orient_matrix_UB_33 0.0214284000
_diffrn_radiation_monochromator mirror
_diffrn_radiation_probe x-ray
_diffrn_radiation_type MoK\a
_diffrn_radiation_wavelength 0.71073
_diffrn_reflns_av_R_equivalents 0.0537
_diffrn_reflns_av_unetI/netI 0.0539
_diffrn_reflns_Laue_measured_fraction_full 1.000
_diffrn_reflns_Laue_measured_fraction_max 0.927
_diffrn_reflns_limit_h_max 31
_diffrn_reflns_limit_h_min -32
_diffrn_reflns_limit_k_max 12
_diffrn_reflns_limit_k_min -13
_diffrn_reflns_limit_l_max 26
_diffrn_reflns_limit_l_min -26
_diffrn_reflns_number 51545
_diffrn_reflns_point_group_measured_fraction_full 1.000
_diffrn_reflns_point_group_measured_fraction_max 0.927
_diffrn_reflns_theta_full 25.242
_diffrn_reflns_theta_max 32.258
_diffrn_reflns_theta_min 1.882
_diffrn_source 'micro-focus sealed X-ray tube'
_diffrn_source_type 'SuperNova (Mo) X-ray Source'
_exptl_absorpt_coefficient_mu 1.151
_exptl_absorpt_correction_T_max 1.000
_exptl_absorpt_correction_T_min 0.636
_exptl_absorpt_correction_type gaussian
_exptl_absorpt_process_details
;
CrysAlisPro 1.171.39.46 (Rigaku Oxford Diffraction, 2018)
Numerical absorption correction based on gaussian integration over
			a multifaceted crystal model
Empirical absorption correction using spherical harmonics,
 implemented in SCALE3 ABSPACK scaling algorithm.
;
_exptl_crystal_colour 'clear yellow'
_exptl_crystal_colour_lustre clear
_exptl_crystal_colour_primary yellow
_exptl_crystal_density_diffrn 1.308
_exptl_crystal_description fragment
_exptl_crystal_F_000 1452
_exptl_crystal_size_max 0.262
_exptl_crystal_size_mid 0.192
_exptl_crystal_size_min 0.103
_refine_diff_density_max 0.887
_refine_diff_density_min -0.806
_refine_diff_density_rms 0.081
_refine_ls_extinction_method none
_refine_ls_goodness_of_fit_ref 1.029
_refine_ls_hydrogen_treatment constr
_refine_ls_matrix_type full
_refine_ls_number_parameters 431
_refine_ls_number_reflns 11539
_refine_ls_number_restraints 1
_refine_ls_restrained_S_all 1.029
_refine_ls_R_factor_all 0.0718
_refine_ls_R_factor_gt 0.0440
_refine_ls_shift/su_max 0.002
_refine_ls_shift/su_mean 0.000
_refine_ls_structure_factor_coef Fsqd
_refine_ls_weighting_details 'w=1/[\s^2^(Fo^2^)+(0.0262P)^2^+2.8226P] where P=(Fo^2^+2Fc^2^)/3'
_refine_ls_weighting_scheme calc
_refine_ls_wR_factor_gt 0.0830
_refine_ls_wR_factor_ref 0.0934
_reflns_Friedel_coverage 0.000
_reflns_number_gt 8523
_reflns_number_total 11539
_reflns_threshold_expression 'I > 2\s(I)'
_cod_data_source_file c9cc08630g2.cif
_cod_data_source_block compound2
_cod_original_cell_volume 3506.70(14)
_cod_database_code 7124460
_shelx_shelxl_version_number 2018/3
_chemical_oxdiff_formula 'C39 H48 As Cl2 N2'
_shelx_space_group_comment
;
The symmetry employed for this shelxl refinement is uniquely defined
by the following loop, which should always be used as a source of
symmetry information in preference to the above space-group names.
They are only intended as comments.
;
_reflns_odcompleteness_completeness 99.97
_reflns_odcompleteness_iscentric 1
_reflns_odcompleteness_theta 30.01
_olex2_refinement_description
;
1. Fixed Uiso
 At 1.2 times of:
  All C(H) groups
 At 1.5 times of:
  All C(H,H,H) groups
2. Restrained distances
 C13-C12 \\sim C13B-C12B \\sim C14B-C12 \\sim C14-C12B
 with sigma of 0.02
3. Uiso/Uaniso restraints and constraints
Uanis(C12B) = Uanis(C12)
4. Others
 Sof(C12B)=Sof(H12B)=Sof(C13B)=Sof(H13D)=Sof(H13E)=Sof(H13F)=Sof(C14B)=
 Sof(H14A)=Sof(H14B)=Sof(H14C)=1-FVAR(1)
 Sof(C12)=Sof(H12)=Sof(C13)=Sof(H13A)=Sof(H13B)=Sof(H13C)=Sof(C14)=Sof(H14D)=
 Sof(H14E)=Sof(H14F)=FVAR(1)
5.a Ternary CH refined with riding coordinates:
 C12(H12), C12B(H12B), C15(H15), C24(H24), C27(H27)
5.b Aromatic/amide H refined with riding coordinates:
 C8(H8), C9(H9), C10(H10), C20(H20), C21(H21), C22(H22), C32(H32), C33(H33),
 C34(H34), C35(H35), C36(H36), C37(H37), C38(H38), C39(H39)
5.c Idealised Me refined as rotating group:
 C4(H4A,H4B,H4C), C5(H5A,H5B,H5C), C13(H13A,H13B,H13C), C13B(H13D,H13E,H13F),
 C14(H14D,H14E,H14F), C14B(H14A,H14B,H14C), C16(H16A,H16B,H16C), C17(H17A,H17B,
 H17C), C25(H25A,H25B,H25C), C26(H26A,H26B,H26C), C28(H28A,H28B,H28C), C29(H29A,
 H29B,H29C)
;
_olex2_date_sample_data_collection 2018-11-15
_olex2_submission_special_instructions 'No special instructions were received'
_oxdiff_exptl_absorpt_empirical_details
;
Empirical correction (ABSPACK) includes:
- Absorption correction using spherical harmonics
- Frame scaling
- Detector area scaling
;
_oxdiff_exptl_absorpt_empirical_full_max 1.114
_oxdiff_exptl_absorpt_empirical_full_min 0.853

loop_
_space_group_symop_operation_xyz
'x, y, z'
'-x, y+1/2, -z+1/2'
'-x, -y, -z'
'x, -y-1/2, z-1/2'

loop_
_atom_site_label
_atom_site_type_symbol
_atom_site_fract_x
_atom_site_fract_y
_atom_site_fract_z
_atom_site_U_iso_or_equiv
_atom_site_adp_type
_atom_site_occupancy
_atom_site_site_symmetry_order
_atom_site_calc_flag
_atom_site_refinement_flags_posn
_atom_site_refinement_flags_occupancy
_atom_site_disorder_assembly
_atom_site_disorder_group
As1 As 0.66833(2) 0.66155(2) 0.13829(2) 0.01905(5) Uani 1 1 d . . . .
Cl1 Cl 0.66986(3) 0.67634(7) 0.01297(3) 0.03429(13) Uani 1 1 d . . . .
Cl2 Cl 0.71686(3) 0.87956(6) 0.16862(4) 0.03680(14) Uani 1 1 d . . . .
N1 N 0.67236(6) 0.35171(16) 0.23180(8) 0.0130(3) Uani 1 1 d . . . .
N2 N 0.77247(6) 0.33531(16) 0.27923(8) 0.0123(3) Uani 1 1 d . . . .
C1 C 0.72723(8) 0.41585(19) 0.22789(9) 0.0115(3) Uani 1 1 d . . . .
C2 C 0.68383(8) 0.2353(2) 0.28610(10) 0.0162(3) Uani 1 1 d . . . .
C3 C 0.74496(8) 0.2264(2) 0.31629(10) 0.0152(3) Uani 1 1 d . . . .
C4 C 0.63275(9) 0.1429(2) 0.29903(13) 0.0259(4) Uani 1 1 d . . . .
H4A H 0.601194 0.205742 0.308807 0.039 Uiso 1 1 calc GR . . .
H4B H 0.648442 0.079325 0.342753 0.039 Uiso 1 1 calc GR . . .
H4C H 0.615623 0.083900 0.253875 0.039 Uiso 1 1 calc GR . . .
C5 C 0.78111(9) 0.1301(2) 0.37968(11) 0.0223(4) Uani 1 1 d . . . .
H5A H 0.805712 0.062419 0.359243 0.033 Uiso 1 1 calc GR . . .
H5B H 0.753307 0.075517 0.401778 0.033 Uiso 1 1 calc GR . . .
H5C H 0.807610 0.190286 0.418911 0.033 Uiso 1 1 calc GR . . .
C6 C 0.61135(8) 0.3911(2) 0.18712(10) 0.0144(3) Uani 1 1 d . . . .
C7 C 0.57752(8) 0.4944(2) 0.21776(11) 0.0193(4) Uani 1 1 d . . . .
C8 C 0.51804(9) 0.5270(2) 0.17356(11) 0.0237(4) Uani 1 1 d . . . .
H8 H 0.494470 0.595304 0.192069 0.028 Uiso 1 1 calc R . . .
C9 C 0.49330(9) 0.4605(3) 0.10314(12) 0.0270(5) Uani 1 1 d . . . .
H9 H 0.453667 0.485514 0.074316 0.032 Uiso 1 1 calc R . . .
C10 C 0.52699(9) 0.3568(2) 0.07488(11) 0.0247(4) Uani 1 1 d . . . .
H10 H 0.509537 0.312333 0.027290 0.030 Uiso 1 1 calc R . . .
C11 C 0.58663(8) 0.3177(2) 0.11648(10) 0.0180(4) Uani 1 1 d . . . .
C12 C 0.6001(7) 0.5631(18) 0.3006(8) 0.0260(14) Uani 0.582(11) 1 d D P A 1
H12 H 0.640301 0.518810 0.325512 0.031 Uiso 0.582(11) 1 calc R P A 1
C12B C 0.6078(10) 0.579(3) 0.2879(11) 0.0260(14) Uani 0.418(11) 1 d D P A 2
H12B H 0.652435 0.580417 0.293850 0.031 Uiso 0.418(11) 1 calc R P A 2
C13 C 0.5562(3) 0.5257(6) 0.3511(2) 0.0350(13) Uani 0.582(11) 1 d D P A 1
H13A H 0.517332 0.574482 0.330669 0.053 Uiso 0.582(11) 1 calc GR P A 1
H13B H 0.574256 0.558621 0.403153 0.053 Uiso 0.582(11) 1 calc GR P A 1
H13C H 0.549864 0.420663 0.350958 0.053 Uiso 0.582(11) 1 calc GR P A 1
C13B C 0.5955(5) 0.5053(8) 0.3578(4) 0.040(2) Uani 0.418(11) 1 d D P A 2
H13D H 0.551690 0.497286 0.350876 0.061 Uiso 0.418(11) 1 calc GR P A 2
H13E H 0.613289 0.563529 0.403084 0.061 Uiso 0.418(11) 1 calc GR P A 2
H13F H 0.613590 0.408416 0.364074 0.061 Uiso 0.418(11) 1 calc GR P A 2
C14 C 0.6095(3) 0.7279(9) 0.2983(4) 0.0363(15) Uani 0.582(11) 1 d D P A 1
H14D H 0.641525 0.748588 0.273344 0.054 Uiso 0.582(11) 1 calc GR P A 1
H14E H 0.621345 0.766043 0.350140 0.054 Uiso 0.582(11) 1 calc GR P A 1
H14F H 0.571788 0.774099 0.269950 0.054 Uiso 0.582(11) 1 calc GR P A 1
C14B C 0.5838(5) 0.7414(10) 0.2857(6) 0.0331(19) Uani 0.418(11) 1 d D P A 2
H14A H 0.589665 0.790509 0.240711 0.050 Uiso 0.418(11) 1 calc GR P A 2
H14B H 0.606329 0.792756 0.331370 0.050 Uiso 0.418(11) 1 calc GR P A 2
H14C H 0.540615 0.740766 0.283614 0.050 Uiso 0.418(11) 1 calc GR P A 2
C15 C 0.62183(9) 0.1985(2) 0.08613(11) 0.0222(4) Uani 1 1 d . . . .
H15 H 0.658351 0.172436 0.127844 0.027 Uiso 1 1 calc R . . .
C16 C 0.58284(11) 0.0591(3) 0.06386(14) 0.0350(5) Uani 1 1 d . . . .
H16A H 0.569674 0.024745 0.107591 0.053 Uiso 1 1 calc GR . . .
H16B H 0.607022 -0.016300 0.048033 0.053 Uiso 1 1 calc GR . . .
H16C H 0.547288 0.081049 0.021947 0.053 Uiso 1 1 calc GR . . .
C17 C 0.64403(11) 0.2542(3) 0.01767(14) 0.0360(5) Uani 1 1 d . . . .
H17A H 0.608982 0.276521 -0.024860 0.054 Uiso 1 1 calc GR . . .
H17B H 0.668626 0.179157 0.002305 0.054 Uiso 1 1 calc GR . . .
H17C H 0.668441 0.341847 0.032531 0.054 Uiso 1 1 calc GR . . .
C18 C 0.83505(8) 0.38493(19) 0.31315(10) 0.0128(3) Uani 1 1 d . . . .
C19 C 0.88292(8) 0.3345(2) 0.28253(10) 0.0141(3) Uani 1 1 d . . . .
C20 C 0.94249(8) 0.3833(2) 0.31900(11) 0.0186(4) Uani 1 1 d . . . .
H20 H 0.975294 0.352554 0.300233 0.022 Uiso 1 1 calc R . . .
C21 C 0.95387(9) 0.4764(2) 0.38248(11) 0.0210(4) Uani 1 1 d . . . .
H21 H 0.994013 0.507698 0.405582 0.025 Uiso 1 1 calc R . . .
C22 C 0.90616(9) 0.5232(2) 0.41174(11) 0.0195(4) Uani 1 1 d . . . .
H22 H 0.914565 0.585458 0.454585 0.023 Uiso 1 1 calc R . . .
C23 C 0.84539(8) 0.4785(2) 0.37799(10) 0.0155(3) Uani 1 1 d . . . .
C24 C 0.87073(8) 0.2331(2) 0.21215(10) 0.0177(4) Uani 1 1 d . . . .
H24 H 0.832467 0.266904 0.175621 0.021 Uiso 1 1 calc R . . .
C25 C 0.86111(12) 0.0724(2) 0.23167(12) 0.0311(5) Uani 1 1 d . . . .
H25A H 0.897236 0.037057 0.269189 0.047 Uiso 1 1 calc GR . . .
H25B H 0.854026 0.013416 0.185601 0.047 Uiso 1 1 calc GR . . .
H25C H 0.826012 0.065426 0.252521 0.047 Uiso 1 1 calc GR . . .
C26 C 0.92191(10) 0.2400(3) 0.17024(12) 0.0282(5) Uani 1 1 d . . . .
H26A H 0.930989 0.341453 0.161880 0.042 Uiso 1 1 calc GR . . .
H26B H 0.908409 0.190244 0.121319 0.042 Uiso 1 1 calc GR . . .
H26C H 0.958398 0.192555 0.201279 0.042 Uiso 1 1 calc GR . . .
C27 C 0.79350(9) 0.5354(2) 0.41054(10) 0.0201(4) Uani 1 1 d . . . .
H27 H 0.755525 0.483056 0.384107 0.024 Uiso 1 1 calc R . . .
C28 C 0.80611(11) 0.5053(3) 0.49778(12) 0.0308(5) Uani 1 1 d . . . .
H28A H 0.812019 0.401095 0.507272 0.046 Uiso 1 1 calc GR . . .
H28B H 0.771559 0.538409 0.515399 0.046 Uiso 1 1 calc GR . . .
H28C H 0.842624 0.557544 0.525149 0.046 Uiso 1 1 calc GR . . .
C29 C 0.78266(10) 0.7011(2) 0.39445(12) 0.0269(4) Uani 1 1 d . . . .
H29A H 0.820375 0.754100 0.415965 0.040 Uiso 1 1 calc GR . . .
H29B H 0.751340 0.735528 0.417728 0.040 Uiso 1 1 calc GR . . .
H29C H 0.769453 0.717416 0.339590 0.040 Uiso 1 1 calc GR . . .
C30 C 0.73533(8) 0.5361(2) 0.18169(10) 0.0138(3) Uani 1 1 d . . . .
C31 C 0.79525(8) 0.5716(2) 0.16410(10) 0.0145(3) Uani 1 1 d . . . .
C32 C 0.80560(9) 0.5198(2) 0.09506(10) 0.0188(4) Uani 1 1 d . . . .
H32 H 0.776678 0.457779 0.063179 0.023 Uiso 1 1 calc R . . .
C33 C 0.85848(9) 0.5596(2) 0.07336(12) 0.0251(4) Uani 1 1 d . . . .
H33 H 0.864439 0.524646 0.027095 0.030 Uiso 1 1 calc R . . .
C34 C 0.90212(9) 0.6508(2) 0.12012(12) 0.0248(4) Uani 1 1 d . . . .
H34 H 0.937517 0.676940 0.105626 0.030 Uiso 1 1 calc R . . .
C35 C 0.89284(9) 0.7031(2) 0.18892(12) 0.0220(4) Uani 1 1 d . . . .
H35 H 0.922393 0.763407 0.221034 0.026 Uiso 1 1 calc R . . .
C36 C 0.83938(8) 0.6656(2) 0.21001(11) 0.0170(3) Uani 1 1 d . . . .
H36 H 0.832994 0.703899 0.255424 0.020 Uiso 1 1 calc R . . .
C37 C 0.98873(10) 0.1480(2) 0.51070(12) 0.0249(4) Uani 1 1 d . . . .
H37 H 0.981082 0.247423 0.517875 0.030 Uiso 1 1 calc R . . .
C38 C 0.95462(9) 0.0744(2) 0.44582(11) 0.0244(4) Uani 1 1 d . . . .
H38 H 0.924091 0.124506 0.409280 0.029 Uiso 1 1 calc R . . .
C39 C 0.96567(10) -0.0737(2) 0.43492(11) 0.0258(4) Uani 1 1 d . . . .
H39 H 0.942552 -0.122997 0.391239 0.031 Uiso 1 1 calc R . . .

loop_
_atom_site_aniso_label
_atom_site_aniso_U_11
_atom_site_aniso_U_22
_atom_site_aniso_U_33
_atom_site_aniso_U_23
_atom_site_aniso_U_13
_atom_site_aniso_U_12
As1 0.01316(9) 0.02102(10) 0.02404(10) 0.01044(8) 0.00684(7) 0.00491(8)
Cl1 0.0297(3) 0.0488(4) 0.0234(2) 0.0190(2) 0.0055(2) 0.0056(3)
Cl2 0.0304(3) 0.0166(2) 0.0593(4) 0.0064(2) 0.0048(3) 0.0048(2)
N1 0.0089(6) 0.0137(7) 0.0159(7) 0.0030(6) 0.0021(5) -0.0004(6)
N2 0.0095(6) 0.0123(7) 0.0145(6) 0.0023(6) 0.0024(5) -0.0006(6)
C1 0.0100(7) 0.0132(8) 0.0112(7) -0.0018(6) 0.0024(6) 0.0003(6)
C2 0.0153(8) 0.0135(9) 0.0203(9) 0.0042(7) 0.0055(7) 0.0002(7)
C3 0.0150(8) 0.0115(8) 0.0193(8) 0.0037(7) 0.0049(7) -0.0012(7)
C4 0.0177(9) 0.0235(11) 0.0370(11) 0.0103(9) 0.0081(8) -0.0029(8)
C5 0.0175(9) 0.0210(10) 0.0264(10) 0.0104(8) 0.0027(8) 0.0007(7)
C6 0.0078(7) 0.0160(8) 0.0189(8) 0.0039(7) 0.0026(6) -0.0001(6)
C7 0.0138(8) 0.0225(10) 0.0217(9) 0.0019(7) 0.0051(7) 0.0022(7)
C8 0.0144(9) 0.0328(12) 0.0255(10) 0.0058(8) 0.0082(8) 0.0068(8)
C9 0.0128(9) 0.0406(13) 0.0257(10) 0.0097(9) 0.0017(8) 0.0076(9)
C10 0.0171(9) 0.0348(12) 0.0186(9) 0.0019(8) -0.0017(7) 0.0027(8)
C11 0.0150(8) 0.0204(10) 0.0176(8) 0.0034(7) 0.0028(7) -0.0004(7)
C12 0.017(3) 0.039(4) 0.024(4) -0.009(3) 0.0070(18) 0.010(3)
C12B 0.017(3) 0.039(4) 0.024(4) -0.009(3) 0.0070(18) 0.010(3)
C13 0.043(3) 0.045(3) 0.0210(19) 0.0037(17) 0.016(2) 0.009(2)
C13B 0.067(7) 0.036(4) 0.024(3) -0.005(2) 0.022(3) -0.011(4)
C14 0.034(3) 0.049(4) 0.031(3) -0.014(2) 0.018(3) 0.001(3)
C14B 0.046(5) 0.021(3) 0.035(4) -0.006(3) 0.016(4) 0.007(4)
C15 0.0190(9) 0.0225(10) 0.0206(9) -0.0038(7) -0.0026(7) 0.0031(8)
C16 0.0382(13) 0.0256(12) 0.0383(13) -0.0049(10) 0.0050(10) -0.0034(10)
C17 0.0379(13) 0.0334(13) 0.0436(13) -0.0082(11) 0.0230(11) 0.0012(11)
C18 0.0105(7) 0.0123(8) 0.0144(8) 0.0024(6) 0.0011(6) -0.0008(6)
C19 0.0118(7) 0.0124(8) 0.0171(8) 0.0029(7) 0.0022(6) 0.0020(7)
C20 0.0115(8) 0.0177(9) 0.0265(9) 0.0028(7) 0.0047(7) 0.0026(7)
C21 0.0124(8) 0.0198(10) 0.0267(10) 0.0004(8) -0.0019(7) -0.0027(7)
C22 0.0195(9) 0.0177(9) 0.0182(9) -0.0019(7) -0.0004(7) -0.0024(7)
C23 0.0158(8) 0.0151(9) 0.0148(8) 0.0008(6) 0.0028(7) 0.0003(7)
C24 0.0158(8) 0.0173(9) 0.0194(9) -0.0007(7) 0.0039(7) 0.0034(7)
C25 0.0486(14) 0.0166(10) 0.0273(11) -0.0057(8) 0.0086(10) -0.0025(10)
C26 0.0221(10) 0.0365(13) 0.0289(11) -0.0080(9) 0.0119(8) 0.0024(9)
C27 0.0202(9) 0.0242(10) 0.0169(8) -0.0025(7) 0.0068(7) 0.0000(8)
C28 0.0370(12) 0.0359(13) 0.0224(10) 0.0006(9) 0.0131(9) 0.0017(10)
C29 0.0306(11) 0.0285(11) 0.0246(10) -0.0015(8) 0.0123(9) 0.0076(9)
C30 0.0113(8) 0.0162(9) 0.0144(8) 0.0021(6) 0.0042(6) 0.0016(6)
C31 0.0129(8) 0.0137(8) 0.0179(8) 0.0045(7) 0.0060(7) 0.0033(7)
C32 0.0173(9) 0.0209(10) 0.0188(8) 0.0007(7) 0.0060(7) 0.0013(7)
C33 0.0242(10) 0.0308(11) 0.0253(10) 0.0020(8) 0.0153(8) 0.0045(9)
C34 0.0172(9) 0.0244(11) 0.0377(11) 0.0068(9) 0.0158(8) 0.0020(8)
C35 0.0148(9) 0.0168(9) 0.0353(11) 0.0031(8) 0.0081(8) -0.0035(7)
C36 0.0166(8) 0.0144(8) 0.0214(9) 0.0018(7) 0.0073(7) 0.0012(7)
C37 0.0287(11) 0.0218(10) 0.0281(10) 0.0020(8) 0.0140(9) -0.0006(9)
C38 0.0180(9) 0.0312(11) 0.0240(10) 0.0100(8) 0.0054(8) 0.0002(8)
C39 0.0283(11) 0.0295(11) 0.0196(9) 0.0004(8) 0.0064(8) -0.0075(9)

loop_
_atom_type_symbol
_atom_type_description
_atom_type_scat_dispersion_real
_atom_type_scat_dispersion_imag
_atom_type_scat_source
C C 0.0033 0.0016 'International Tables Vol C Tables 4.2.6.8 and 6.1.1.4'
H H 0.0000 0.0000 'International Tables Vol C Tables 4.2.6.8 and 6.1.1.4'
As As 0.0499 2.0058 'International Tables Vol C Tables 4.2.6.8 and 6.1.1.4'
Cl Cl 0.1484 0.1585 'International Tables Vol C Tables 4.2.6.8 and 6.1.1.4'
N N 0.0061 0.0033 'International Tables Vol C Tables 4.2.6.8 and 6.1.1.4'

loop_
_exptl_crystal_face_index_h
_exptl_crystal_face_index_k
_exptl_crystal_face_index_l
_exptl_crystal_face_perp_dist
2 4 -5 0.0514
-2 -4 5 0.0514
1 0 0 0.0962
-1 0 0 0.0962
0 0 1 0.0950
1 -1 -1 0.1180
-1 1 1 0.1180
-4 -4 -5 0.1275
4 4 5 0.1275
1 0 -1 0.1092
-2 0 5 0.0968
2 0 -5 0.0968

loop_
_geom_angle_atom_site_label_1
_geom_angle_atom_site_label_2
_geom_angle_atom_site_label_3
_geom_angle
_geom_angle_site_symmetry_1
_geom_angle_site_symmetry_3
Cl2 As1 Cl1 93.09(2) . .
C30 As1 Cl1 103.00(5) . .
C30 As1 Cl2 98.40(6) . .
C1 N1 C2 110.32(14) . .
C1 N1 C6 126.83(14) . .
C2 N1 C6 122.83(14) . .
C1 N2 C3 110.06(14) . .
C1 N2 C18 125.18(14) . .
C3 N2 C18 120.94(14) . .
N1 C1 N2 104.63(14) . .
N1 C1 C30 127.69(15) . .
N2 C1 C30 127.68(15) . .
N1 C2 C4 121.38(16) . .
C3 C2 N1 107.68(15) . .
C3 C2 C4 130.87(17) . .
N2 C3 C5 123.14(15) . .
C2 C3 N2 107.25(15) . .
C2 C3 C5 129.53(16) . .
C2 C4 H4A 109.5 . .
C2 C4 H4B 109.5 . .
C2 C4 H4C 109.5 . .
H4A C4 H4B 109.5 . .
H4A C4 H4C 109.5 . .
H4B C4 H4C 109.5 . .
C3 C5 H5A 109.5 . .
C3 C5 H5B 109.5 . .
C3 C5 H5C 109.5 . .
H5A C5 H5B 109.5 . .
H5A C5 H5C 109.5 . .
H5B C5 H5C 109.5 . .
C7 C6 N1 118.80(16) . .
C7 C6 C11 122.75(16) . .
C11 C6 N1 118.33(16) . .
C6 C7 C12 124.3(6) . .
C6 C7 C12B 120.3(9) . .
C8 C7 C6 117.10(17) . .
C8 C7 C12 118.4(6) . .
C8 C7 C12B 122.0(9) . .
C7 C8 H8 119.3 . .
C9 C8 C7 121.48(19) . .
C9 C8 H8 119.3 . .
C8 C9 H9 119.8 . .
C8 C9 C10 120.41(18) . .
C10 C9 H9 119.8 . .
C9 C10 H10 119.4 . .
C9 C10 C11 121.14(19) . .
C11 C10 H10 119.4 . .
C6 C11 C15 122.59(16) . .
C10 C11 C6 117.06(17) . .
C10 C11 C15 120.34(17) . .
C7 C12 H12 107.3 . .
C13 C12 C7 112.0(10) . .
C13 C12 H12 107.3 . .
C14 C12 C7 112.3(8) . .
C14 C12 H12 107.3 . .
C14 C12 C13 110.4(10) . .
C7 C12B H12B 109.0 . .
C7 C12B C13B 109.6(14) . .
C7 C12B C14B 112.8(15) . .
C13B C12B H12B 109.0 . .
C13B C12B C14B 107.3(12) . .
C14B C12B H12B 109.0 . .
C12 C13 H13A 109.5 . .
C12 C13 H13B 109.5 . .
C12 C13 H13C 109.5 . .
H13A C13 H13B 109.5 . .
H13A C13 H13C 109.5 . .
H13B C13 H13C 109.5 . .
C12B C13B H13D 109.5 . .
C12B C13B H13E 109.5 . .
C12B C13B H13F 109.5 . .
H13D C13B H13E 109.5 . .
H13D C13B H13F 109.5 . .
H13E C13B H13F 109.5 . .
C12 C14 H14D 109.5 . .
C12 C14 H14E 109.5 . .
C12 C14 H14F 109.5 . .
H14D C14 H14E 109.5 . .
H14D C14 H14F 109.5 . .
H14E C14 H14F 109.5 . .
C12B C14B H14A 109.5 . .
C12B C14B H14B 109.5 . .
C12B C14B H14C 109.5 . .
H14A C14B H14B 109.5 . .
H14A C14B H14C 109.5 . .
H14B C14B H14C 109.5 . .
C11 C15 H15 107.8 . .
C11 C15 C16 111.26(17) . .
C11 C15 C17 111.45(17) . .
C16 C15 H15 107.8 . .
C16 C15 C17 110.44(18) . .
C17 C15 H15 107.8 . .
C15 C16 H16A 109.5 . .
C15 C16 H16B 109.5 . .
C15 C16 H16C 109.5 . .
H16A C16 H16B 109.5 . .
H16A C16 H16C 109.5 . .
H16B C16 H16C 109.5 . .
C15 C17 H17A 109.5 . .
C15 C17 H17B 109.5 . .
C15 C17 H17C 109.5 . .
H17A C17 H17B 109.5 . .
H17A C17 H17C 109.5 . .
H17B C17 H17C 109.5 . .
C19 C18 N2 119.56(15) . .
C23 C18 N2 117.53(15) . .
C23 C18 C19 122.87(16) . .
C18 C19 C24 122.05(15) . .
C20 C19 C18 116.84(16) . .
C20 C19 C24 121.11(16) . .
C19 C20 H20 119.3 . .
C21 C20 C19 121.47(17) . .
C21 C20 H20 119.3 . .
C20 C21 H21 119.7 . .
C22 C21 C20 120.51(17) . .
C22 C21 H21 119.7 . .
C21 C22 H22 119.5 . .
C21 C22 C23 120.97(17) . .
C23 C22 H22 119.5 . .
C18 C23 C27 123.02(16) . .
C22 C23 C18 117.34(16) . .
C22 C23 C27 119.62(16) . .
C19 C24 H24 107.3 . .
C19 C24 C26 112.88(16) . .
C25 C24 C19 112.87(15) . .
C25 C24 H24 107.3 . .
C25 C24 C26 108.78(17) . .
C26 C24 H24 107.3 . .
C24 C25 H25A 109.5 . .
C24 C25 H25B 109.5 . .
C24 C25 H25C 109.5 . .
H25A C25 H25B 109.5 . .
H25A C25 H25C 109.5 . .
H25B C25 H25C 109.5 . .
C24 C26 H26A 109.5 . .
C24 C26 H26B 109.5 . .
C24 C26 H26C 109.5 . .
H26A C26 H26B 109.5 . .
H26A C26 H26C 109.5 . .
H26B C26 H26C 109.5 . .
C23 C27 H27 107.9 . .
C23 C27 C28 112.15(16) . .
C23 C27 C29 110.94(16) . .
C28 C27 H27 107.9 . .
C29 C27 H27 107.9 . .
C29 C27 C28 109.97(17) . .
C27 C28 H28A 109.5 . .
C27 C28 H28B 109.5 . .
C27 C28 H28C 109.5 . .
H28A C28 H28B 109.5 . .
H28A C28 H28C 109.5 . .
H28B C28 H28C 109.5 . .
C27 C29 H29A 109.5 . .
C27 C29 H29B 109.5 . .
C27 C29 H29C 109.5 . .
H29A C29 H29B 109.5 . .
H29A C29 H29C 109.5 . .
H29B C29 H29C 109.5 . .
C1 C30 As1 119.68(12) . .
C1 C30 C31 123.65(15) . .
C31 C30 As1 116.67(12) . .
C32 C31 C30 119.02(16) . .
C36 C31 C30 122.91(16) . .
C36 C31 C32 117.81(16) . .
C31 C32 H32 119.5 . .
C33 C32 C31 121.04(18) . .
C33 C32 H32 119.5 . .
C32 C33 H33 119.8 . .
C34 C33 C32 120.35(18) . .
C34 C33 H33 119.8 . .
C33 C34 H34 120.2 . .
C33 C34 C35 119.55(17) . .
C35 C34 H34 120.2 . .
C34 C35 H35 119.9 . .
C34 C35 C36 120.17(19) . .
C36 C35 H35 119.9 . .
C31 C36 H36 119.5 . .
C35 C36 C31 121.05(17) . .
C35 C36 H36 119.5 . .
C38 C37 H37 120.0 . .
C38 C37 C39 119.9(2) . 3_756
C39 C37 H37 120.0 3_756 .
C37 C38 H38 119.8 . .
C37 C38 C39 120.32(19) . .
C39 C38 H38 119.8 . .
C37 C39 H39 120.1 3_756 .
C38 C39 C37 119.77(19) . 3_756
C38 C39 H39 120.1 . .

loop_
_geom_bond_atom_site_label_1
_geom_bond_atom_site_label_2
_geom_bond_distance
_geom_bond_site_symmetry_2
As1 Cl1 2.2598(5) .
As1 Cl2 2.2474(6) .
As1 C30 1.8789(17) .
N1 C1 1.380(2) .
N1 C2 1.409(2) .
N1 C6 1.435(2) .
N2 C1 1.382(2) .
N2 C3 1.418(2) .
N2 C18 1.446(2) .
C1 C30 1.407(2) .
C2 C3 1.337(2) .
C2 C4 1.486(3) .
C3 C5 1.489(2) .
C4 H4A 0.9600 .
C4 H4B 0.9600 .
C4 H4C 0.9600 .
C5 H5A 0.9600 .
C5 H5B 0.9600 .
C5 H5C 0.9600 .
C6 C7 1.404(3) .
C6 C11 1.406(3) .
C7 C8 1.391(3) .
C7 C12 1.564(16) .
C7 C12B 1.47(2) .
C8 H8 0.9300 .
C8 C9 1.374(3) .
C9 H9 0.9300 .
C9 C10 1.383(3) .
C10 H10 0.9300 .
C10 C11 1.394(3) .
C11 C15 1.520(3) .
C12 H12 0.9800 .
C12 C13 1.542(8) .
C12 C14 1.507(18) .
C12B H12B 0.9800 .
C12B C13B 1.507(12) .
C12B C14B 1.56(3) .
C13 H13A 0.9600 .
C13 H13B 0.9600 .
C13 H13C 0.9600 .
C13B H13D 0.9600 .
C13B H13E 0.9600 .
C13B H13F 0.9600 .
C14 H14D 0.9600 .
C14 H14E 0.9600 .
C14 H14F 0.9600 .
C14B H14A 0.9600 .
C14B H14B 0.9600 .
C14B H14C 0.9600 .
C15 H15 0.9800 .
C15 C16 1.526(3) .
C15 C17 1.528(3) .
C16 H16A 0.9600 .
C16 H16B 0.9600 .
C16 H16C 0.9600 .
C17 H17A 0.9600 .
C17 H17B 0.9600 .
C17 H17C 0.9600 .
C18 C19 1.407(2) .
C18 C23 1.406(2) .
C19 C20 1.395(2) .
C19 C24 1.524(2) .
C20 H20 0.9300 .
C20 C21 1.383(3) .
C21 H21 0.9300 .
C21 C22 1.379(3) .
C22 H22 0.9300 .
C22 C23 1.397(2) .
C23 C27 1.525(2) .
C24 H24 0.9800 .
C24 C25 1.523(3) .
C24 C26 1.533(3) .
C25 H25A 0.9600 .
C25 H25B 0.9600 .
C25 H25C 0.9600 .
C26 H26A 0.9600 .
C26 H26B 0.9600 .
C26 H26C 0.9600 .
C27 H27 0.9800 .
C27 C28 1.538(3) .
C27 C29 1.532(3) .
C28 H28A 0.9600 .
C28 H28B 0.9600 .
C28 H28C 0.9600 .
C29 H29A 0.9600 .
C29 H29B 0.9600 .
C29 H29C 0.9600 .
C30 C31 1.496(2) .
C31 C32 1.399(2) .
C31 C36 1.395(3) .
C32 H32 0.9300 .
C32 C33 1.392(3) .
C33 H33 0.9300 .
C33 C34 1.380(3) .
C34 H34 0.9300 .
C34 C35 1.388(3) .
C35 H35 0.9300 .
C35 C36 1.393(2) .
C36 H36 0.9300 .
C37 H37 0.9300 .
C37 C38 1.381(3) .
C37 C39 1.385(3) 3_756
C38 H38 0.9300 .
C38 C39 1.384(3) .
C39 H39 0.9300 .

loop_
_geom_torsion_atom_site_label_1
_geom_torsion_atom_site_label_2
_geom_torsion_atom_site_label_3
_geom_torsion_atom_site_label_4
_geom_torsion
_geom_torsion_site_symmetry_1
_geom_torsion_site_symmetry_4
As1 C30 C31 C32 -84.22(19) . .
As1 C30 C31 C36 89.78(19) . .
Cl1 As1 C30 C1 -131.22(13) . .
Cl1 As1 C30 C31 48.60(14) . .
Cl2 As1 C30 C1 133.62(13) . .
Cl2 As1 C30 C31 -46.56(13) . .
N1 C1 C30 As1 17.7(2) . .
N1 C1 C30 C31 -162.14(17) . .
N1 C2 C3 N2 -1.6(2) . .
N1 C2 C3 C5 175.24(19) . .
N1 C6 C7 C8 -178.49(16) . .
N1 C6 C7 C12 -4.2(6) . .
N1 C6 C7 C12B 10.2(7) . .
N1 C6 C11 C10 179.13(16) . .
N1 C6 C11 C15 0.3(3) . .
N2 C1 C30 As1 -162.61(14) . .
N2 C1 C30 C31 17.6(3) . .
N2 C18 C19 C20 -178.39(15) . .
N2 C18 C19 C24 2.5(2) . .
N2 C18 C23 C22 178.46(15) . .
N2 C18 C23 C27 -3.5(3) . .
C1 N1 C2 C3 0.2(2) . .
C1 N1 C2 C4 -177.14(17) . .
C1 N1 C6 C7 -92.9(2) . .
C1 N1 C6 C11 90.9(2) . .
C1 N2 C3 C2 2.4(2) . .
C1 N2 C3 C5 -174.63(17) . .
C1 N2 C18 C19 -100.5(2) . .
C1 N2 C18 C23 81.9(2) . .
C1 C30 C31 C32 95.6(2) . .
C1 C30 C31 C36 -90.4(2) . .
C2 N1 C1 N2 1.23(18) . .
C2 N1 C1 C30 -178.99(17) . .
C2 N1 C6 C7 88.7(2) . .
C2 N1 C6 C11 -87.5(2) . .
C3 N2 C1 N1 -2.22(18) . .
C3 N2 C1 C30 178.01(17) . .
C3 N2 C18 C19 103.76(19) . .
C3 N2 C18 C23 -73.9(2) . .
C4 C2 C3 N2 175.5(2) . .
C4 C2 C3 C5 -7.7(4) . .
C6 N1 C1 N2 -177.39(16) . .
C6 N1 C1 C30 2.4(3) . .
C6 N1 C2 C3 178.93(16) . .
C6 N1 C2 C4 1.5(3) . .
C6 C7 C8 C9 0.3(3) . .
C6 C7 C12 C13 -118.8(8) . .
C6 C7 C12 C14 116.2(8) . .
C6 C7 C12B C13B -97.1(12) . .
C6 C7 C12B C14B 143.3(8) . .
C6 C11 C15 C16 128.73(19) . .
C6 C11 C15 C17 -107.5(2) . .
C7 C6 C11 C10 3.1(3) . .
C7 C6 C11 C15 -175.76(18) . .
C7 C8 C9 C10 1.1(3) . .
C8 C7 C12 C13 55.4(11) . .
C8 C7 C12 C14 -69.5(9) . .
C8 C7 C12B C13B 92.0(15) . .
C8 C7 C12B C14B -27.6(12) . .
C8 C9 C10 C11 -0.4(3) . .
C9 C10 C11 C6 -1.6(3) . .
C9 C10 C11 C15 177.26(19) . .
C10 C11 C15 C16 -50.1(2) . .
C10 C11 C15 C17 73.7(2) . .
C11 C6 C7 C8 -2.4(3) . .
C11 C6 C7 C12 171.9(5) . .
C11 C6 C7 C12B -173.8(7) . .
C12 C7 C8 C9 -174.3(5) . .
C12B C7 C8 C9 171.5(7) . .
C18 N2 C1 N1 -160.21(15) . .
C18 N2 C1 C30 20.0(3) . .
C18 N2 C3 C2 161.53(16) . .
C18 N2 C3 C5 -15.6(3) . .
C18 C19 C20 C21 0.3(3) . .
C18 C19 C24 C25 -78.5(2) . .
C18 C19 C24 C26 157.69(17) . .
C18 C23 C27 C28 127.63(19) . .
C18 C23 C27 C29 -109.0(2) . .
C19 C18 C23 C22 0.9(3) . .
C19 C18 C23 C27 178.96(17) . .
C19 C20 C21 C22 0.3(3) . .
C20 C19 C24 C25 102.5(2) . .
C20 C19 C24 C26 -21.4(2) . .
C20 C21 C22 C23 -0.3(3) . .
C21 C22 C23 C18 -0.3(3) . .
C21 C22 C23 C27 -178.44(17) . .
C22 C23 C27 C28 -54.3(2) . .
C22 C23 C27 C29 69.1(2) . .
C23 C18 C19 C20 -0.9(3) . .
C23 C18 C19 C24 -179.99(16) . .
C24 C19 C20 C21 179.40(17) . .
C30 C31 C32 C33 174.93(18) . .
C30 C31 C36 C35 -175.92(17) . .
C31 C32 C33 C34 0.4(3) . .
C32 C31 C36 C35 -1.9(3) . .
C32 C33 C34 C35 -0.3(3) . .
C33 C34 C35 C36 -1.0(3) . .
C34 C35 C36 C31 2.1(3) . .
C36 C31 C32 C33 0.6(3) . .
C37 C38 C39 C37 -0.2(3) . 3_756
C39 C37 C38 C39 0.2(3) 3_756 .

loop_
_exptl_oxdiff_crystal_face_indexfrac_h
_exptl_oxdiff_crystal_face_indexfrac_k
_exptl_oxdiff_crystal_face_indexfrac_l
_exptl_oxdiff_crystal_face_x
_exptl_oxdiff_crystal_face_y
_exptl_oxdiff_crystal_face_z
1.9981 3.9728 -4.9367 0.1210 0.3020 0.1720
-1.9981 -3.9728 4.9367 -0.1210 -0.3020 -0.1720
0.9995 0.0000 0.0001 0.0290 -0.0139 0.0062
-0.9995 -0.0000 -0.0001 -0.0290 0.0139 -0.0062
-0.0010 0.0021 0.9951 -0.0085 -0.0337 0.0215
1.0018 -0.9978 -1.0047 0.0324 -0.0205 -0.0820
-1.0018 0.9978 1.0047 -0.0324 0.0205 0.0820
-3.9874 -3.9935 -5.0144 -0.0940 0.0628 -0.3990
3.9874 3.9935 5.0144 0.0940 -0.0628 0.3990
1.0004 -0.0020 -0.9950 0.0375 0.0198 -0.0152
-2.0037 0.0102 4.9754 -0.1005 -0.1407 0.0949
2.0037 -0.0102 -4.9754 0.1005 0.1407 -0.0949
